data_4084705
loop_
_publ_author_name
'Whited, Matthew T.'
'Deetz, Alexander M.'
'Boerma, Joseph W.'
'DeRosha, Daniel E.'
'Janzen, Daron E.'

_publ_section_title
;
 Formation of Chlorosilyl Pincer-Type Rhodium Complexes by Multiple Si--H
 Activations of Bis(phosphine)/Dihydrosilyl Ligands
;
_journal_issue 19
_journal_name_full Organometallics
_journal_page_first 5070
_journal_paper_doi 10.1021/om5006319
_journal_volume 33
_journal_year 2014
_chemical_formula_moiety 'C25 H44 Cl N2 O P2 Rh Si'
_chemical_formula_sum 'C25 H44 Cl N2 O P2 Rh Si'
_chemical_formula_weight 617.01
_chemical_name_systematic
;
 ?
;
_space_group_IT_number 14
_symmetry_cell_setting monoclinic
_symmetry_Int_Tables_number 14
_symmetry_space_group_name_Hall '-P 2yn'
_symmetry_space_group_name_H-M 'P 1 21/n 1'
_atom_sites_solution_hydrogens geom
_audit_creation_date 2014-06-12
_audit_creation_method
;
Olex2 1.2
(compiled 2014.05.21 svn.r2940 for OlexSys, GUI svn.r4846)
;
_cell_angle_alpha 90
_cell_angle_beta 104.978(4)
_cell_angle_gamma 90
_cell_formula_units_Z 4
_cell_length_a 10.0902(7)
_cell_length_b 18.1640(13)
_cell_length_c 16.7587(12)
_cell_measurement_reflns_used 2787
_cell_measurement_temperature 173(2)
_cell_measurement_theta_max 68.22
_cell_measurement_theta_min 4.65
_cell_volume 2967.2(4)
_computing_cell_refinement 'CrystalClear-SM Expert 2.0 r13'
_computing_data_collection 'CrystalClear-SM Expert 2.0 r13 (Rigaku, 2011)'
_computing_data_reduction 'CrystalClear-SM Expert 2.0 r13'
_computing_structure_refinement
;
SHELX, G.M. Sheldrick, Acta Cryst.
(2008). A64, 112-122
;
_computing_structure_solution 'SHELXS97 (Sheldrick, 2008)'
_diffrn_ambient_temperature 173.01
_diffrn_measured_fraction_theta_full 0.990
_diffrn_measured_fraction_theta_max 0.981
_diffrn_measurement_device_type 'Bruker APEX-II CCD'
_diffrn_measurement_method '\f and \w scans'
_diffrn_radiation_monochromator graphite
_diffrn_radiation_type CuK\a
_diffrn_radiation_wavelength 1.54178
_diffrn_reflns_av_R_equivalents 0.0516
_diffrn_reflns_av_unetI/netI 0.0441
_diffrn_reflns_Laue_measured_fraction_full 0.990
_diffrn_reflns_Laue_measured_fraction_max 0.981
_diffrn_reflns_limit_h_max 10
_diffrn_reflns_limit_h_min -12
_diffrn_reflns_limit_k_max 21
_diffrn_reflns_limit_k_min -21
_diffrn_reflns_limit_l_max 19
_diffrn_reflns_limit_l_min -19
_diffrn_reflns_number 24161
_diffrn_reflns_point_group_measured_fraction_full 0.990
_diffrn_reflns_point_group_measured_fraction_max 0.981
_diffrn_reflns_theta_full 67.679
_diffrn_reflns_theta_max 68.444
_diffrn_reflns_theta_min 3.657
_exptl_absorpt_coefficient_mu 7.037
_exptl_absorpt_correction_T_max 1.0000
_exptl_absorpt_correction_T_min 0.7420
_exptl_absorpt_correction_type multi-scan
_exptl_absorpt_process_details
;
SADABS-2012/1 (Bruker,2012) was used for absorption correction.
wR2(int) was 0.0683 before and 0.0580 after correction.
The Ratio of minimum to maximum transmission is 0.7420.
The \l/2 correction factor is 0.0015.
;
_exptl_crystal_colour red
_exptl_crystal_density_diffrn 1.381
_exptl_crystal_density_method 'not measured'
_exptl_crystal_description prism
_exptl_crystal_F_000 1288
_exptl_crystal_size_max 0.205
_exptl_crystal_size_mid 0.135
_exptl_crystal_size_min 0.119
_refine_diff_density_max 1.418
_refine_diff_density_min -0.460
_refine_diff_density_rms 0.084
_refine_ls_extinction_method none
_refine_ls_goodness_of_fit_ref 1.047
_refine_ls_hydrogen_treatment constr
_refine_ls_matrix_type full
_refine_ls_number_parameters 310
_refine_ls_number_reflns 5354
_refine_ls_number_restraints 0
_refine_ls_restrained_S_all 1.047
_refine_ls_R_factor_all 0.0645
_refine_ls_R_factor_gt 0.0427
_refine_ls_shift/su_max 0.001
_refine_ls_shift/su_mean 0.000
_refine_ls_structure_factor_coef Fsqd
_refine_ls_weighting_details 'w=1/[\s^2^(Fo^2^)+(0.0399P)^2^+4.2122P] where P=(Fo^2^+2Fc^2^)/3'
_refine_ls_weighting_scheme calc
_refine_ls_wR_factor_gt 0.0931
_refine_ls_wR_factor_ref 0.1024
_reflns_number_gt 4031
_reflns_number_total 5354
_reflns_threshold_expression 'I > 2\s(I)'
_cod_data_source_file om5006319_si_002.cif
_cod_data_source_block 13224zz_compound5
_cod_database_code 4084705
_shelx_estimated_absorpt_t_max 0.488
_shelx_estimated_absorpt_t_min 0.326
_olex2_refinement_description
;
1. Fixed Uiso
 At 1.2 times of:
  All C(H) groups, All C(H,H) groups
 At 1.5 times of:
  All C(H,H,H) groups
2.a Secondary CH2 refined with riding coordinates:
 C8(H8A,H8B), C9(H9A,H9B)
2.b Aromatic/amide H refined with riding coordinates:
 C3(H3), C4(H4), C5(H5), C6(H6)
2.c Idealised Me refined as rotating group:
 C11(H11A,H11B,H11C), C12(H12A,H12B,H12C), C13(H13A,H13B,H13C), C15(H15A,H15B,
 H15C), C16(H16A,H16B,H16C), C17(H17A,H17B,H17C), C19(H19A,H19B,H19C), C20(H20A,
 H20B,H20C), C21(H21A,H21B,H21C), C23(H23A,H23B,H23C), C24(H24A,H24B,H24C),
 C25(H25A,H25B,H25C)
;

loop_
_space_group_symop_operation_xyz
'x, y, z'
'-x+1/2, y+1/2, -z+1/2'
'-x, -y, -z'
'x-1/2, -y-1/2, z-1/2'

loop_
_atom_site_label
_atom_site_type_symbol
_atom_site_fract_x
_atom_site_fract_y
_atom_site_fract_z
_atom_site_U_iso_or_equiv
_atom_site_adp_type
_atom_site_occupancy
_atom_site_site_symmetry_order
_atom_site_calc_flag
_atom_site_refinement_flags_posn
Rh1 Rh 0.43797(3) 0.24502(2) 0.45961(2) 0.03352(11) Uani 1 1 d .
Cl1 Cl 0.72052(14) 0.37533(7) 0.56071(7) 0.0570(3) Uani 1 1 d .
P1 P 0.28935(12) 0.34492(6) 0.44681(8) 0.0417(3) Uani 1 1 d .
P2 P 0.60109(12) 0.18121(6) 0.41128(6) 0.0335(3) Uani 1 1 d .
Si1 Si 0.58349(12) 0.33844(6) 0.45184(7) 0.0313(3) Uani 1 1 d .
N1 N 0.5016(4) 0.4170(2) 0.4043(2) 0.0378(8) Uani 1 1 d .
N2 N 0.6690(4) 0.3235(2) 0.3759(2) 0.0368(8) Uani 1 1 d .
C1 C 0.3312(7) 0.1676(3) 0.4883(5) 0.084(2) Uani 1 1 d .
O1 O 0.2730(6) 0.1229(3) 0.5097(4) 0.135(2) Uani 1 1 d .
C2 C 0.5299(4) 0.4268(2) 0.3271(3) 0.0360(10) Uani 1 1 d .
C3 C 0.4759(5) 0.4805(3) 0.2686(3) 0.0456(12) Uani 1 1 d .
H3 H 0.4128 0.5159 0.2787 0.055 Uiso 1 1 calc R
C4 C 0.5155(6) 0.4818(3) 0.1949(3) 0.0553(14) Uani 1 1 d .
H4 H 0.4793 0.5185 0.1548 0.066 Uiso 1 1 calc R
C5 C 0.6066(6) 0.4306(3) 0.1792(3) 0.0538(14) Uani 1 1 d .
H5 H 0.6319 0.4322 0.1284 0.065 Uiso 1 1 calc R
C6 C 0.6615(5) 0.3768(3) 0.2371(3) 0.0450(12) Uani 1 1 d .
H6 H 0.7242 0.3416 0.2261 0.054 Uiso 1 1 calc R
C7 C 0.6241(4) 0.3748(2) 0.3113(3) 0.0357(10) Uani 1 1 d .
C8 C 0.3726(5) 0.4340(2) 0.4243(3) 0.0461(12) Uani 1 1 d .
H8A H 0.3103 0.4599 0.3774 0.055 Uiso 1 1 calc R
H8B H 0.3901 0.4667 0.4732 0.055 Uiso 1 1 calc R
C9 C 0.6974(6) 0.2469(3) 0.3590(3) 0.0557(14) Uani 1 1 d .
H9A H 0.7971 0.2375 0.3790 0.067 Uiso 1 1 calc R
H9B H 0.6700 0.2383 0.2986 0.067 Uiso 1 1 calc R
C10 C 0.1419(5) 0.3357(3) 0.3527(3) 0.0603(15) Uani 1 1 d .
C11 C 0.2012(6) 0.3418(4) 0.2774(3) 0.0768(19) Uani 1 1 d .
H11A H 0.1317 0.3268 0.2276 0.115 Uiso 1 1 calc GR
H11B H 0.2817 0.3097 0.2851 0.115 Uiso 1 1 calc GR
H11C H 0.2283 0.3929 0.2712 0.115 Uiso 1 1 calc GR
C12 C 0.0326(6) 0.3963(4) 0.3463(5) 0.101(3) Uani 1 1 d .
H12A H -0.0306 0.3955 0.2910 0.152 Uiso 1 1 calc GR
H12B H 0.0776 0.4445 0.3562 0.152 Uiso 1 1 calc GR
H12C H -0.0187 0.3875 0.3877 0.152 Uiso 1 1 calc GR
C13 C 0.0739(6) 0.2596(3) 0.3491(4) 0.0751(18) Uani 1 1 d .
H13A H -0.0036 0.2567 0.2999 0.113 Uiso 1 1 calc GR
H13B H 0.0410 0.2523 0.3986 0.113 Uiso 1 1 calc GR
H13C H 0.1410 0.2213 0.3464 0.113 Uiso 1 1 calc GR
C14 C 0.2310(6) 0.3687(3) 0.5422(4) 0.0587(15) Uani 1 1 d .
C15 C 0.1717(7) 0.4451(3) 0.5447(5) 0.090(2) Uani 1 1 d .
H15A H 0.1457 0.4517 0.5967 0.135 Uiso 1 1 calc GR
H15B H 0.0905 0.4511 0.4982 0.135 Uiso 1 1 calc GR
H15C H 0.2406 0.4821 0.5408 0.135 Uiso 1 1 calc GR
C16 C 0.1284(6) 0.3107(3) 0.5557(4) 0.0745(19) Uani 1 1 d .
H16A H 0.1171 0.3153 0.6118 0.112 Uiso 1 1 calc GR
H16B H 0.1630 0.2614 0.5483 0.112 Uiso 1 1 calc GR
H16C H 0.0397 0.3183 0.5156 0.112 Uiso 1 1 calc GR
C17 C 0.3612(7) 0.3626(3) 0.6136(3) 0.0762(19) Uani 1 1 d .
H17A H 0.3402 0.3771 0.6653 0.114 Uiso 1 1 calc GR
H17B H 0.4321 0.3952 0.6030 0.114 Uiso 1 1 calc GR
H17C H 0.3942 0.3116 0.6180 0.114 Uiso 1 1 calc GR
C18 C 0.5201(6) 0.1175(3) 0.3231(3) 0.0602(15) Uani 1 1 d .
C19 C 0.6189(7) 0.0878(3) 0.2746(3) 0.0677(17) Uani 1 1 d .
H19A H 0.5661 0.0640 0.2239 0.102 Uiso 1 1 calc GR
H19B H 0.6814 0.0520 0.3086 0.102 Uiso 1 1 calc GR
H19C H 0.6720 0.1287 0.2605 0.102 Uiso 1 1 calc GR
C20 C 0.4109(9) 0.1622(6) 0.2658(4) 0.156(5) Uani 1 1 d .
H20A H 0.3697 0.1333 0.2163 0.234 Uiso 1 1 calc GR
H20B H 0.4517 0.2071 0.2500 0.234 Uiso 1 1 calc GR
H20C H 0.3401 0.1755 0.2937 0.234 Uiso 1 1 calc GR
C21 C 0.4542(8) 0.0507(4) 0.3541(4) 0.118(3) Uani 1 1 d .
H21A H 0.3994 0.0231 0.3067 0.176 Uiso 1 1 calc GR
H21B H 0.3949 0.0676 0.3883 0.176 Uiso 1 1 calc GR
H21C H 0.5262 0.0188 0.3869 0.176 Uiso 1 1 calc GR
C22 C 0.7399(5) 0.1324(2) 0.4900(3) 0.0406(11) Uani 1 1 d .
C23 C 0.8114(6) 0.1917(3) 0.5505(4) 0.086(2) Uani 1 1 d .
H23A H 0.8831 0.1691 0.5945 0.129 Uiso 1 1 calc GR
H23B H 0.7442 0.2160 0.5747 0.129 Uiso 1 1 calc GR
H23C H 0.8527 0.2282 0.5212 0.129 Uiso 1 1 calc GR
C24 C 0.6761(6) 0.0798(4) 0.5394(4) 0.086(2) Uani 1 1 d .
H24A H 0.7464 0.0628 0.5878 0.129 Uiso 1 1 calc GR
H24B H 0.6374 0.0375 0.5049 0.129 Uiso 1 1 calc GR
H24C H 0.6030 0.1051 0.5574 0.129 Uiso 1 1 calc GR
C25 C 0.8455(6) 0.0923(3) 0.4567(4) 0.0716(18) Uani 1 1 d .
H25A H 0.9207 0.0756 0.5028 0.107 Uiso 1 1 calc GR
H25B H 0.8817 0.1256 0.4214 0.107 Uiso 1 1 calc GR
H25C H 0.8027 0.0496 0.4244 0.107 Uiso 1 1 calc GR

loop_
_atom_site_aniso_label
_atom_site_aniso_U_11
_atom_site_aniso_U_22
_atom_site_aniso_U_33
_atom_site_aniso_U_23
_atom_site_aniso_U_13
_atom_site_aniso_U_12
Rh1 0.03028(18) 0.03309(18) 0.04041(18) 0.00496(14) 0.01496(13) 0.00095(15)
Cl1 0.0618(9) 0.0455(7) 0.0496(7) -0.0109(5) -0.0112(6) 0.0050(6)
P1 0.0319(7) 0.0382(6) 0.0602(7) 0.0104(5) 0.0214(6) 0.0040(5)
P2 0.0350(6) 0.0363(6) 0.0310(5) -0.0006(4) 0.0116(5) 0.0022(5)
Si1 0.0278(6) 0.0331(6) 0.0330(6) 0.0029(5) 0.0077(5) -0.0013(5)
N1 0.032(2) 0.041(2) 0.043(2) 0.0059(16) 0.0133(17) -0.0005(17)
N2 0.032(2) 0.044(2) 0.0378(19) 0.0068(16) 0.0141(16) 0.0004(17)
C1 0.084(5) 0.034(3) 0.170(7) 0.010(4) 0.096(5) -0.002(3)
O1 0.153(5) 0.062(3) 0.237(7) 0.019(4) 0.138(5) -0.006(3)
C2 0.027(2) 0.041(2) 0.037(2) 0.0074(18) 0.0028(19) -0.0113(19)
C3 0.040(3) 0.042(3) 0.050(3) 0.014(2) 0.003(2) -0.011(2)
C4 0.057(4) 0.057(3) 0.043(3) 0.020(2) -0.004(2) -0.023(3)
C5 0.058(4) 0.065(4) 0.037(3) 0.009(2) 0.011(2) -0.029(3)
C6 0.040(3) 0.053(3) 0.043(3) 0.002(2) 0.013(2) -0.016(2)
C7 0.033(3) 0.038(2) 0.035(2) 0.0075(18) 0.0076(19) -0.015(2)
C8 0.041(3) 0.036(3) 0.064(3) 0.012(2) 0.020(2) 0.002(2)
C9 0.064(4) 0.053(3) 0.065(3) 0.016(3) 0.042(3) 0.011(3)
C10 0.028(3) 0.071(4) 0.076(4) 0.023(3) 0.002(3) 0.002(3)
C11 0.062(4) 0.095(5) 0.062(4) 0.026(3) -0.004(3) -0.019(4)
C12 0.039(4) 0.093(5) 0.159(7) 0.046(5) 0.002(4) 0.017(4)
C13 0.054(4) 0.077(4) 0.091(4) 0.014(3) 0.011(3) -0.023(3)
C14 0.061(4) 0.047(3) 0.082(4) 0.003(3) 0.044(3) 0.011(3)
C15 0.101(6) 0.061(4) 0.137(6) 0.008(4) 0.084(5) 0.019(4)
C16 0.078(4) 0.068(4) 0.101(5) 0.003(3) 0.067(4) -0.007(3)
C17 0.103(6) 0.073(4) 0.065(4) -0.019(3) 0.043(4) -0.002(4)
C18 0.065(4) 0.074(4) 0.041(3) -0.023(3) 0.013(3) -0.002(3)
C19 0.103(5) 0.058(3) 0.051(3) -0.017(3) 0.038(3) -0.003(3)
C20 0.126(7) 0.236(11) 0.069(5) -0.073(6) -0.042(5) 0.090(8)
C21 0.135(7) 0.137(7) 0.100(5) -0.076(5) 0.065(5) -0.093(6)
C22 0.036(3) 0.039(3) 0.047(3) 0.000(2) 0.010(2) 0.004(2)
C23 0.069(4) 0.073(4) 0.085(4) -0.026(3) -0.034(3) 0.033(3)
C24 0.065(4) 0.087(5) 0.107(5) 0.057(4) 0.027(4) 0.019(4)
C25 0.067(4) 0.079(4) 0.071(4) 0.001(3) 0.021(3) 0.038(3)

loop_
_atom_type_symbol
_atom_type_description
_atom_type_scat_dispersion_real
_atom_type_scat_dispersion_imag
_atom_type_scat_source
C C 0.0181 0.0091 'International Tables Vol C Tables 4.2.6.8 and 6.1.1.4'
H H 0.0000 0.0000 'International Tables Vol C Tables 4.2.6.8 and 6.1.1.4'
N N 0.0311 0.0180 'International Tables Vol C Tables 4.2.6.8 and 6.1.1.4'
O O 0.0492 0.0322 'International Tables Vol C Tables 4.2.6.8 and 6.1.1.4'
Si Si 0.2541 0.3302 'International Tables Vol C Tables 4.2.6.8 and 6.1.1.4'
P P 0.2955 0.4335 'International Tables Vol C Tables 4.2.6.8 and 6.1.1.4'
Cl Cl 0.3639 0.7018 'International Tables Vol C Tables 4.2.6.8 and 6.1.1.4'
Rh Rh 0.0927 3.6045 'International Tables Vol C Tables 4.2.6.8 and 6.1.1.4'

loop_
_geom_angle_atom_site_label_1
_geom_angle_atom_site_label_2
_geom_angle_atom_site_label_3
_geom_angle
P2 Rh1 P1 148.67(4)
Si1 Rh1 P1 79.80(4)
Si1 Rh1 P2 79.97(4)
C1 Rh1 P1 101.88(18)
C1 Rh1 P2 102.53(17)
C1 Rh1 Si1 169.0(2)
C8 P1 Rh1 111.93(15)
C10 P1 Rh1 111.09(19)
C10 P1 C8 101.8(2)
C10 P1 C14 112.2(3)
C14 P1 Rh1 115.73(18)
C14 P1 C8 102.9(2)
C9 P2 Rh1 109.98(16)
C18 P2 Rh1 112.11(19)
C18 P2 C9 101.2(3)
C22 P2 Rh1 117.19(14)
C22 P2 C9 104.1(2)
C22 P2 C18 110.7(2)
Cl1 Si1 Rh1 118.71(6)
N1 Si1 Rh1 113.73(13)
N1 Si1 Cl1 105.43(14)
N2 Si1 Rh1 112.16(13)
N2 Si1 Cl1 110.36(14)
N2 Si1 N1 93.42(17)
C2 N1 Si1 109.9(3)
C2 N1 C8 126.2(4)
C8 N1 Si1 114.5(3)
C7 N2 Si1 109.7(3)
C7 N2 C9 121.3(4)
C9 N2 Si1 116.8(3)
O1 C1 Rh1 175.9(8)
N1 C2 C7 113.2(4)
C3 C2 N1 127.0(4)
C3 C2 C7 119.8(4)
C2 C3 H3 120.5
C2 C3 C4 119.1(5)
C4 C3 H3 120.5
C3 C4 H4 119.4
C5 C4 C3 121.1(5)
C5 C4 H4 119.4
C4 C5 H5 119.8
C4 C5 C6 120.4(5)
C6 C5 H5 119.8
C5 C6 H6 120.2
C5 C6 C7 119.5(5)
C7 C6 H6 120.2
N2 C7 C2 113.4(4)
C6 C7 N2 126.5(4)
C6 C7 C2 120.1(4)
P1 C8 H8A 109.8
P1 C8 H8B 109.8
N1 C8 P1 109.4(3)
N1 C8 H8A 109.8
N1 C8 H8B 109.8
H8A C8 H8B 108.3
P2 C9 H9A 109.4
P2 C9 H9B 109.4
N2 C9 P2 111.2(3)
N2 C9 H9A 109.4
N2 C9 H9B 109.4
H9A C9 H9B 108.0
C11 C10 P1 107.0(4)
C11 C10 C12 108.4(5)
C11 C10 C13 107.3(5)
C12 C10 P1 113.1(5)
C13 C10 P1 111.3(4)
C13 C10 C12 109.6(5)
C10 C11 H11A 109.5
C10 C11 H11B 109.5
C10 C11 H11C 109.5
H11A C11 H11B 109.5
H11A C11 H11C 109.5
H11B C11 H11C 109.5
C10 C12 H12A 109.5
C10 C12 H12B 109.5
C10 C12 H12C 109.5
H12A C12 H12B 109.5
H12A C12 H12C 109.5
H12B C12 H12C 109.5
C10 C13 H13A 109.5
C10 C13 H13B 109.5
C10 C13 H13C 109.5
H13A C13 H13B 109.5
H13A C13 H13C 109.5
H13B C13 H13C 109.5
C15 C14 P1 116.4(4)
C15 C14 C16 109.8(5)
C15 C14 C17 108.0(5)
C16 C14 P1 109.7(4)
C16 C14 C17 108.0(5)
C17 C14 P1 104.6(3)
C14 C15 H15A 109.5
C14 C15 H15B 109.5
C14 C15 H15C 109.5
H15A C15 H15B 109.5
H15A C15 H15C 109.5
H15B C15 H15C 109.5
C14 C16 H16A 109.5
C14 C16 H16B 109.5
C14 C16 H16C 109.5
H16A C16 H16B 109.5
H16A C16 H16C 109.5
H16B C16 H16C 109.5
C14 C17 H17A 109.5
C14 C17 H17B 109.5
C14 C17 H17C 109.5
H17A C17 H17B 109.5
H17A C17 H17C 109.5
H17B C17 H17C 109.5
C19 C18 P2 114.8(4)
C20 C18 P2 105.5(4)
C20 C18 C19 108.7(5)
C20 C18 C21 109.5(7)
C21 C18 P2 111.0(4)
C21 C18 C19 107.4(5)
C18 C19 H19A 109.5
C18 C19 H19B 109.5
C18 C19 H19C 109.5
H19A C19 H19B 109.5
H19A C19 H19C 109.5
H19B C19 H19C 109.5
C18 C20 H20A 109.5
C18 C20 H20B 109.5
C18 C20 H20C 109.5
H20A C20 H20B 109.5
H20A C20 H20C 109.5
H20B C20 H20C 109.5
C18 C21 H21A 109.5
C18 C21 H21B 109.5
C18 C21 H21C 109.5
H21A C21 H21B 109.5
H21A C21 H21C 109.5
H21B C21 H21C 109.5
C23 C22 P2 105.7(3)
C24 C22 P2 109.7(3)
C24 C22 C23 106.1(5)
C25 C22 P2 115.9(3)
C25 C22 C23 109.1(5)
C25 C22 C24 109.8(5)
C22 C23 H23A 109.5
C22 C23 H23B 109.5
C22 C23 H23C 109.5
H23A C23 H23B 109.5
H23A C23 H23C 109.5
H23B C23 H23C 109.5
C22 C24 H24A 109.5
C22 C24 H24B 109.5
C22 C24 H24C 109.5
H24A C24 H24B 109.5
H24A C24 H24C 109.5
H24B C24 H24C 109.5
C22 C25 H25A 109.5
C22 C25 H25B 109.5
C22 C25 H25C 109.5
H25A C25 H25B 109.5
H25A C25 H25C 109.5
H25B C25 H25C 109.5

loop_
_geom_bond_atom_site_label_1
_geom_bond_atom_site_label_2
_geom_bond_distance
Rh1 P1 2.3283(12)
Rh1 P2 2.3233(11)
Rh1 Si1 2.2696(12)
Rh1 C1 1.907(5)
Cl1 Si1 2.0942(16)
P1 C8 1.905(4)
P1 C10 1.875(5)
P1 C14 1.890(5)
P2 C9 1.891(5)
P2 C18 1.888(5)
P2 C22 1.880(5)
Si1 N1 1.736(4)
Si1 N2 1.734(3)
N1 C2 1.407(5)
N1 C8 1.458(5)
N2 C7 1.412(5)
N2 C9 1.462(6)
C1 O1 1.114(6)
C2 C3 1.391(6)
C2 C7 1.413(6)
C3 H3 0.9500
C3 C4 1.393(7)
C4 H4 0.9500
C4 C5 1.380(8)
C5 H5 0.9500
C5 C6 1.388(7)
C6 H6 0.9500
C6 C7 1.390(6)
C8 H8A 0.9900
C8 H8B 0.9900
C9 H9A 0.9900
C9 H9B 0.9900
C10 C11 1.535(8)
C10 C12 1.543(8)
C10 C13 1.537(7)
C11 H11A 0.9800
C11 H11B 0.9800
C11 H11C 0.9800
C12 H12A 0.9800
C12 H12B 0.9800
C12 H12C 0.9800
C13 H13A 0.9800
C13 H13B 0.9800
C13 H13C 0.9800
C14 C15 1.517(7)
C14 C16 1.534(7)
C14 C17 1.535(8)
C15 H15A 0.9800
C15 H15B 0.9800
C15 H15C 0.9800
C16 H16A 0.9800
C16 H16B 0.9800
C16 H16C 0.9800
C17 H17A 0.9800
C17 H17B 0.9800
C17 H17C 0.9800
C18 C19 1.537(7)
C18 C20 1.500(9)
C18 C21 1.537(9)
C19 H19A 0.9800
C19 H19B 0.9800
C19 H19C 0.9800
C20 H20A 0.9800
C20 H20B 0.9800
C20 H20C 0.9800
C21 H21A 0.9800
C21 H21B 0.9800
C21 H21C 0.9800
C22 C23 1.527(7)
C22 C24 1.512(7)
C22 C25 1.512(6)
C23 H23A 0.9800
C23 H23B 0.9800
C23 H23C 0.9800
C24 H24A 0.9800
C24 H24B 0.9800
C24 H24C 0.9800
C25 H25A 0.9800
C25 H25B 0.9800
C25 H25C 0.9800

loop_
_geom_torsion_atom_site_label_1
_geom_torsion_atom_site_label_2
_geom_torsion_atom_site_label_3
_geom_torsion_atom_site_label_4
_geom_torsion
Rh1 P1 C10 C11 -66.8(4)
Rh1 P1 C10 C12 174.0(4)
Rh1 P1 C10 C13 50.1(4)
Rh1 P1 C14 C15 161.9(4)
Rh1 P1 C14 C16 -72.7(4)
Rh1 P1 C14 C17 43.0(4)
Rh1 P2 C9 N2 12.1(4)
Rh1 P2 C18 C19 165.9(4)
Rh1 P2 C18 C20 46.3(6)
Rh1 P2 C18 C21 -72.1(5)
Rh1 P2 C22 C23 -58.1(4)
Rh1 P2 C22 C24 55.9(4)
Rh1 P2 C22 C25 -179.2(3)
Rh1 Si1 N1 C2 -110.3(3)
Rh1 Si1 N1 C8 38.6(4)
Rh1 Si1 N2 C7 112.0(3)
Rh1 Si1 N2 C9 -31.1(4)
Cl1 Si1 N1 C2 117.9(3)
Cl1 Si1 N1 C8 -93.2(3)
Cl1 Si1 N2 C7 -113.2(3)
Cl1 Si1 N2 C9 103.7(3)
Si1 N1 C2 C3 175.5(4)
Si1 N1 C2 C7 -4.6(4)
Si1 N1 C8 P1 -29.9(4)
Si1 N2 C7 C2 3.7(4)
Si1 N2 C7 C6 -175.0(4)
Si1 N2 C9 P2 11.2(5)
N1 Si1 N2 C7 -5.4(3)
N1 Si1 N2 C9 -148.5(4)
N1 C2 C3 C4 -179.8(4)
N1 C2 C7 N2 0.6(5)
N1 C2 C7 C6 179.4(4)
N2 Si1 N1 C2 5.7(3)
N2 Si1 N1 C8 154.6(3)
C2 N1 C8 P1 113.1(4)
C2 C3 C4 C5 0.3(7)
C3 C2 C7 N2 -179.5(4)
C3 C2 C7 C6 -0.7(6)
C3 C4 C5 C6 -0.4(7)
C4 C5 C6 C7 0.0(7)
C5 C6 C7 N2 179.2(4)
C5 C6 C7 C2 0.6(6)
C7 N2 C9 P2 -127.3(4)
C7 C2 C3 C4 0.3(6)
C8 P1 C10 C11 52.5(4)
C8 P1 C10 C12 -66.7(5)
C8 P1 C10 C13 169.4(4)
C8 P1 C14 C15 39.5(5)
C8 P1 C14 C16 164.9(4)
C8 P1 C14 C17 -79.4(4)
C8 N1 C2 C3 31.1(7)
C8 N1 C2 C7 -149.0(4)
C9 P2 C18 C19 48.8(5)
C9 P2 C18 C20 -70.8(6)
C9 P2 C18 C21 170.7(5)
C9 P2 C22 C23 63.6(4)
C9 P2 C22 C24 177.6(4)
C9 P2 C22 C25 -57.5(4)
C9 N2 C7 C2 144.8(4)
C9 N2 C7 C6 -33.9(6)
C10 P1 C14 C15 -69.1(5)
C10 P1 C14 C16 56.3(5)
C10 P1 C14 C17 171.9(4)
C14 P1 C10 C11 161.9(4)
C14 P1 C10 C12 42.6(5)
C14 P1 C10 C13 -81.2(5)
C18 P2 C9 N2 130.8(4)
C18 P2 C22 C23 171.6(4)
C18 P2 C22 C24 -74.4(4)
C18 P2 C22 C25 50.6(5)
C22 P2 C9 N2 -114.3(4)
C22 P2 C18 C19 -61.2(5)
C22 P2 C18 C20 179.2(5)
C22 P2 C18 C21 60.8(5)
